data_2236143
loop_
_publ_author_name
'Choi, Hong Dae'
'Seo, Pil Ja'
'Lee, Uk'

_publ_section_title
;
 5-Bromo-3-(4-fluorophenylsulfinyl)-2-phenyl-1-benzofuran
;
_journal_coeditor_code BV2213
_journal_issue 11
_journal_name_full 'Acta Crystallographica Section E'
_journal_page_first o3242
_journal_paper_doi 10.1107/S1600536812044054
_journal_volume 68
_journal_year 2012
_chemical_formula_iupac 'C20 H12 Br F O2 S'
_chemical_formula_moiety 'C20 H12 Br F O2 S'
_chemical_formula_sum 'C20 H12 Br F O2 S'
_chemical_formula_weight 415.27
_chemical_melting_point_gt 446
_chemical_melting_point_lt 445
_chemical_name_systematic
;
5-Bromo-3-(4-fluorophenylsulfinyl)-2-phenyl-1-benzofuran
;
_space_group_IT_number 2
_symmetry_cell_setting triclinic
_symmetry_space_group_name_Hall '-P 1'
_symmetry_space_group_name_H-M 'P -1'
_atom_sites_solution_hydrogens difmap
_atom_sites_solution_primary direct
_atom_sites_solution_secondary difmap
_cell_angle_alpha 67.3960(10)
_cell_angle_beta 89.9330(10)
_cell_angle_gamma 82.3730(10)
_cell_formula_units_Z 2
_cell_length_a 9.2288(2)
_cell_length_b 9.4790(2)
_cell_length_c 10.4939(2)
_cell_measurement_reflns_used 6293
_cell_measurement_temperature 173(2)
_cell_measurement_theta_max 27.49
_cell_measurement_theta_min 2.23
_cell_volume 838.74(3)
_computing_cell_refinement '<i>SAINT</i> (Bruker, 2009)'
_computing_data_collection '<i>APEX2</i> (Bruker, 2009)'
_computing_data_reduction '<i>SAINT</i> (Bruker, 2009'
_computing_molecular_graphics '<i>ORTEP-3</i> (Farrugia, 1997) and <i>DIAMOND</i> (Brandenburg, 1998)'
_computing_publication_material '<i>SHELXL97</i> (Sheldrick, 2008)'
_computing_structure_refinement '<i>SHELXL97</i> (Sheldrick, 2008)'
_computing_structure_solution '<i>SHELXS97</i> (Sheldrick, 2008)'
_diffrn_ambient_temperature 173(2)
_diffrn_detector_area_resol_mean 10.0
_diffrn_measured_fraction_theta_full 0.996
_diffrn_measured_fraction_theta_max 0.996
_diffrn_measurement_device_type 'Bruker SMART APEXII CCD'
_diffrn_measurement_method '\f and \w scans'
_diffrn_radiation_monochromator 'graphite multilayer'
_diffrn_radiation_source 'rotating anode'
_diffrn_radiation_type MoK\a
_diffrn_radiation_wavelength 0.71073
_diffrn_reflns_av_R_equivalents 0.0454
_diffrn_reflns_av_sigmaI/netI 0.0377
_diffrn_reflns_limit_h_max 12
_diffrn_reflns_limit_h_min -12
_diffrn_reflns_limit_k_max 12
_diffrn_reflns_limit_k_min -12
_diffrn_reflns_limit_l_max 13
_diffrn_reflns_limit_l_min -13
_diffrn_reflns_number 15136
_diffrn_reflns_theta_full 27.60
_diffrn_reflns_theta_max 27.60
_diffrn_reflns_theta_min 2.11
_diffrn_standards_number 0
_exptl_absorpt_coefficient_mu 2.596
_exptl_absorpt_correction_T_max 0.7456
_exptl_absorpt_correction_T_min 0.5574
_exptl_absorpt_correction_type multi-scan
_exptl_absorpt_process_details '(<i>SADABS</i>; Bruker, 2009)'
_exptl_crystal_colour colourless
_exptl_crystal_density_diffrn 1.644
_exptl_crystal_density_method 'not measured'
_exptl_crystal_description block
_exptl_crystal_F_000 416
_exptl_crystal_size_max 0.386
_exptl_crystal_size_mid 0.334
_exptl_crystal_size_min 0.221
_refine_diff_density_max 0.650
_refine_diff_density_min -0.741
_refine_ls_extinction_method none
_refine_ls_goodness_of_fit_ref 1.047
_refine_ls_hydrogen_treatment constr
_refine_ls_matrix_type full
_refine_ls_number_parameters 226
_refine_ls_number_reflns 3888
_refine_ls_number_restraints 0
_refine_ls_restrained_S_all 1.047
_refine_ls_R_factor_all 0.0360
_refine_ls_R_factor_gt 0.0301
_refine_ls_shift/su_max 0.001
_refine_ls_shift/su_mean 0.000
_refine_ls_structure_factor_coef Fsqd
_refine_ls_weighting_details 'calc w=1/[\s^2^(Fo^2^)+(0.0320P)^2^+0.4488P] where P=(Fo^2^+2Fc^2^)/3'
_refine_ls_weighting_scheme calc
_refine_ls_wR_factor_gt 0.0754
_refine_ls_wR_factor_ref 0.0786
_reflns_number_gt 3417
_reflns_number_total 3888
_reflns_threshold_expression I>2\s(I)
_cod_data_source_file bv2213.cif
_cod_data_source_block I
_cod_database_code 2236143
_cod_database_fobs_code 2236143

loop_
_symmetry_equiv_pos_as_xyz
'x, y, z'
'-x, -y, -z'

loop_
_atom_site_type_symbol
_atom_site_label
_atom_site_fract_x
_atom_site_fract_y
_atom_site_fract_z
_atom_site_U_iso_or_equiv
_atom_site_adp_type
_atom_site_calc_flag
_atom_site_refinement_flags
_atom_site_occupancy
_atom_site_symmetry_multiplicity
Br Br1 0.44656(2) 1.17299(2) 0.60200(2) 0.03743(9) Uani d . 1 2
S S1 0.34716(5) 0.48730(6) 0.74923(5) 0.02461(11) Uani d . 1 2
F F1 -0.06628(17) 0.76294(19) 0.26600(15) 0.0505(4) Uani d . 1 2
O O1 0.25847(16) 0.62748(16) 1.05071(14) 0.0266(3) Uani d . 1 2
O O2 0.49317(16) 0.5237(2) 0.69525(17) 0.0363(4) Uani d . 1 2
C C1 0.2987(2) 0.5932(2) 0.8526(2) 0.0234(4) Uani d . 1 2
C C2 0.3270(2) 0.7466(2) 0.8310(2) 0.0241(4) Uani d . 1 2
C C3 0.3706(2) 0.8705(2) 0.7217(2) 0.0267(4) Uani d . 1 2
H H3 0.3888 0.8656 0.6343 0.032 Uiso calc R 1 2
C C4 0.3862(2) 1.0009(2) 0.7466(2) 0.0282(4) Uani d . 1 2
C C5 0.3610(2) 1.0122(3) 0.8731(2) 0.0321(5) Uani d . 1 2
H H5 0.3731 1.1046 0.8848 0.039 Uiso calc R 1 2
C C6 0.3183(2) 0.8897(3) 0.9821(2) 0.0314(5) Uani d . 1 2
H H6 0.3012 0.8946 1.0697 0.038 Uiso calc R 1 2
C C7 0.3020(2) 0.7600(2) 0.9568(2) 0.0255(4) Uani d . 1 2
C C8 0.2584(2) 0.5276(2) 0.9848(2) 0.0240(4) Uani d . 1 2
C C9 0.2165(2) 0.3774(2) 1.0659(2) 0.0247(4) Uani d . 1 2
C C10 0.2675(2) 0.2991(2) 1.2042(2) 0.0288(4) Uani d . 1 2
H H10 0.3274 0.3452 1.2461 0.035 Uiso calc R 1 2
C C11 0.2304(3) 0.1551(3) 1.2792(2) 0.0367(5) Uani d . 1 2
H H11 0.2672 0.1007 1.3723 0.044 Uiso calc R 1 2
C C12 0.1402(3) 0.0891(3) 1.2200(3) 0.0421(6) Uani d . 1 2
H H12 0.1140 -0.0097 1.2729 0.051 Uiso calc R 1 2
C C13 0.0878(3) 0.1664(3) 1.0836(3) 0.0403(5) Uani d . 1 2
H H13 0.0256 0.1209 1.0432 0.048 Uiso calc R 1 2
C C14 0.1259(2) 0.3097(3) 1.0066(2) 0.0330(5) Uani d . 1 2
H H14 0.0905 0.3624 0.9129 0.040 Uiso calc R 1 2
C C15 0.2184(2) 0.5861(2) 0.60419(19) 0.0227(4) Uani d . 1 2
C C16 0.0772(2) 0.6487(3) 0.6157(2) 0.0299(4) Uani d . 1 2
H H16 0.0468 0.6502 0.7017 0.036 Uiso calc R 1 2
C C17 -0.0195(2) 0.7090(3) 0.5006(2) 0.0351(5) Uani d . 1 2
H H17 -0.1168 0.7531 0.5060 0.042 Uiso calc R 1 2
C C18 0.0288(2) 0.7034(3) 0.3788(2) 0.0328(5) Uani d . 1 2
C C19 0.1680(3) 0.6428(3) 0.3644(2) 0.0320(5) Uani d . 1 2
H H19 0.1977 0.6420 0.2779 0.038 Uiso calc R 1 2
C C20 0.2640(2) 0.5827(2) 0.4797(2) 0.0267(4) Uani d . 1 2
H H20 0.3612 0.5391 0.4735 0.032 Uiso calc R 1 2

loop_
_atom_site_aniso_label
_atom_site_aniso_U_11
_atom_site_aniso_U_22
_atom_site_aniso_U_33
_atom_site_aniso_U_12
_atom_site_aniso_U_13
_atom_site_aniso_U_23
Br1 0.04254(14) 0.02593(13) 0.04180(14) -0.00937(9) 0.01229(10) -0.00950(10)
S1 0.0270(2) 0.0261(3) 0.0238(2) -0.00184(18) 0.00172(18) -0.0136(2)
F1 0.0572(9) 0.0564(10) 0.0337(7) 0.0041(7) -0.0179(7) -0.0169(7)
O1 0.0355(8) 0.0270(7) 0.0204(7) -0.0083(6) 0.0049(5) -0.0113(6)
O2 0.0255(7) 0.0541(10) 0.0394(9) -0.0050(7) 0.0052(6) -0.0293(8)
C1 0.0251(9) 0.0254(10) 0.0215(9) -0.0040(7) 0.0017(7) -0.0112(8)
C2 0.0239(9) 0.0264(10) 0.0241(9) -0.0031(7) 0.0015(7) -0.0123(8)
C3 0.0288(10) 0.0271(10) 0.0246(10) -0.0045(8) 0.0052(8) -0.0104(8)
C4 0.0258(10) 0.0253(10) 0.0318(10) -0.0049(8) 0.0037(8) -0.0090(9)
C5 0.0362(11) 0.0275(11) 0.0369(12) -0.0054(9) 0.0012(9) -0.0170(10)
C6 0.0402(12) 0.0327(12) 0.0274(10) -0.0070(9) 0.0035(9) -0.0176(9)
C7 0.0279(10) 0.0267(10) 0.0231(9) -0.0060(8) 0.0034(7) -0.0103(8)
C8 0.0243(9) 0.0276(10) 0.0231(9) -0.0043(7) -0.0002(7) -0.0130(8)
C9 0.0247(9) 0.0258(10) 0.0250(9) -0.0042(7) 0.0047(7) -0.0112(8)
C10 0.0281(10) 0.0293(11) 0.0279(10) -0.0018(8) 0.0026(8) -0.0107(9)
C11 0.0433(12) 0.0293(12) 0.0298(11) -0.0002(9) 0.0084(9) -0.0048(9)
C12 0.0493(14) 0.0257(12) 0.0510(15) -0.0111(10) 0.0186(11) -0.0126(11)
C13 0.0401(13) 0.0371(13) 0.0515(15) -0.0134(10) 0.0071(11) -0.0233(12)
C14 0.0324(11) 0.0363(12) 0.0341(11) -0.0072(9) 0.0014(9) -0.0170(10)
C15 0.0267(9) 0.0223(9) 0.0208(9) -0.0064(7) 0.0022(7) -0.0093(8)
C16 0.0285(10) 0.0374(12) 0.0265(10) -0.0041(8) 0.0047(8) -0.0155(9)
C17 0.0296(11) 0.0419(13) 0.0331(11) -0.0004(9) -0.0009(9) -0.0154(10)
C18 0.0405(12) 0.0299(11) 0.0263(10) -0.0058(9) -0.0070(9) -0.0087(9)
C19 0.0452(12) 0.0314(11) 0.0215(10) -0.0089(9) 0.0060(9) -0.0116(9)
C20 0.0298(10) 0.0261(10) 0.0262(10) -0.0059(8) 0.0072(8) -0.0118(9)

loop_
_atom_type_symbol
_atom_type_description
_atom_type_scat_dispersion_real
_atom_type_scat_dispersion_imag
_atom_type_scat_source
C C 0.0033 0.0016 'International Tables Vol C Tables 4.2.6.8 and 6.1.1.4'
H H 0.0000 0.0000 'International Tables Vol C Tables 4.2.6.8 and 6.1.1.4'
O O 0.0106 0.0060 'International Tables Vol C Tables 4.2.6.8 and 6.1.1.4'
F F 0.0171 0.0103 'International Tables Vol C Tables 4.2.6.8 and 6.1.1.4'
S S 0.1246 0.1234 'International Tables Vol C Tables 4.2.6.8 and 6.1.1.4'
Br Br -0.2901 2.4595 'International Tables Vol C Tables 4.2.6.8 and 6.1.1.4'

loop_
_geom_angle_atom_site_label_1
_geom_angle_atom_site_label_2
_geom_angle_atom_site_label_3
_geom_angle
O2 S1 C1 107.36(9)
O2 S1 C15 105.38(9)
C1 S1 C15 100.79(9)
C8 O1 C7 106.44(15)
C8 C1 C2 107.19(17)
C8 C1 S1 123.20(15)
C2 C1 S1 127.98(15)
C7 C2 C3 119.21(18)
C7 C2 C1 104.74(18)
C3 C2 C1 136.05(18)
C4 C3 C2 116.90(19)
C4 C3 H3 121.6
C2 C3 H3 121.6
C3 C4 C5 123.2(2)
C3 C4 Br1 118.81(16)
C5 C4 Br1 118.02(16)
C6 C5 C4 120.30(19)
C6 C5 H5 119.8
C4 C5 H5 119.8
C7 C6 C5 116.44(19)
C7 C6 H6 121.8
C5 C6 H6 121.8
O1 C7 C6 125.29(18)
O1 C7 C2 110.73(17)
C6 C7 C2 124.0(2)
C1 C8 O1 110.88(17)
C1 C8 C9 133.00(18)
O1 C8 C9 116.11(17)
C14 C9 C10 119.4(2)
C14 C9 C8 120.44(19)
C10 C9 C8 120.11(18)
C11 C10 C9 119.7(2)
C11 C10 H10 120.1
C9 C10 H10 120.1
C10 C11 C12 120.5(2)
C10 C11 H11 119.8
C12 C11 H11 119.8
C11 C12 C13 120.2(2)
C11 C12 H12 119.9
C13 C12 H12 119.9
C14 C13 C12 120.0(2)
C14 C13 H13 120.0
C12 C13 H13 120.0
C13 C14 C9 120.2(2)
C13 C14 H14 119.9
C9 C14 H14 119.9
C20 C15 C16 120.94(18)
C20 C15 S1 115.41(15)
C16 C15 S1 123.34(15)
C15 C16 C17 119.43(19)
C15 C16 H16 120.3
C17 C16 H16 120.3
C18 C17 C16 118.3(2)
C18 C17 H17 120.9
C16 C17 H17 120.9
F1 C18 C19 118.31(19)
F1 C18 C17 118.2(2)
C19 C18 C17 123.52(19)
C18 C19 C20 117.88(19)
C18 C19 H19 121.1
C20 C19 H19 121.1
C15 C20 C19 119.95(19)
C15 C20 H20 120.0
C19 C20 H20 120.0

loop_
_geom_bond_atom_site_label_1
_geom_bond_atom_site_label_2
_geom_bond_distance
Br1 C4 1.900(2)
S1 O2 1.4923(16)
S1 C1 1.7609(19)
S1 C15 1.7941(19)
F1 C18 1.359(2)
O1 C8 1.371(2)
O1 C7 1.375(2)
C1 C8 1.358(3)
C1 C2 1.443(3)
C2 C7 1.390(3)
C2 C3 1.394(3)
C3 C4 1.382(3)
C3 H3 0.9500
C4 C5 1.389(3)
C5 C6 1.382(3)
C5 H5 0.9500
C6 C7 1.380(3)
C6 H6 0.9500
C8 C9 1.454(3)
C9 C14 1.396(3)
C9 C10 1.400(3)
C10 C11 1.378(3)
C10 H10 0.9500
C11 C12 1.382(4)
C11 H11 0.9500
C12 C13 1.385(4)
C12 H12 0.9500
C13 C14 1.380(3)
C13 H13 0.9500
C14 H14 0.9500
C15 C20 1.383(3)
C15 C16 1.383(3)
C16 C17 1.385(3)
C16 H16 0.9500
C17 C18 1.371(3)
C17 H17 0.9500
C18 C19 1.369(3)
C19 C20 1.383(3)
C19 H19 0.9500
C20 H20 0.9500

loop_
_geom_hbond_atom_site_label_D
_geom_hbond_atom_site_label_H
_geom_hbond_atom_site_label_A
_geom_hbond_site_symmetry_A
_geom_hbond_distance_DH
_geom_hbond_distance_HA
_geom_hbond_distance_DA
_geom_hbond_angle_DHA
C10 H10 O2 2_667 0.95 2.41 3.341(3) 167.1
C19 H19 O1 1_554 0.95 2.50 3.447(2) 175.2
C16 H16 Cg 2_567 0.95 2.99 3.832(2) 148.1

loop_
_geom_torsion_atom_site_label_1
_geom_torsion_atom_site_label_2
_geom_torsion_atom_site_label_3
_geom_torsion_atom_site_label_4
_geom_torsion
O2 S1 C1 C8 -127.11(17)
C15 S1 C1 C8 122.87(17)
O2 S1 C1 C2 36.4(2)
C15 S1 C1 C2 -73.58(19)
C8 C1 C2 C7 0.7(2)
S1 C1 C2 C7 -164.98(15)
C8 C1 C2 C3 -179.8(2)
S1 C1 C2 C3 14.5(3)
C7 C2 C3 C4 -0.1(3)
C1 C2 C3 C4 -179.5(2)
C2 C3 C4 C5 0.2(3)
C2 C3 C4 Br1 179.60(14)
C3 C4 C5 C6 0.1(3)
Br1 C4 C5 C6 -179.34(16)
C4 C5 C6 C7 -0.5(3)
C8 O1 C7 C6 -179.2(2)
C8 O1 C7 C2 1.1(2)
C5 C6 C7 O1 -179.01(19)
C5 C6 C7 C2 0.6(3)
C3 C2 C7 O1 179.31(17)
C1 C2 C7 O1 -1.1(2)
C3 C2 C7 C6 -0.4(3)
C1 C2 C7 C6 179.24(19)
C2 C1 C8 O1 0.0(2)
S1 C1 C8 O1 166.47(13)
C2 C1 C8 C9 179.8(2)
S1 C1 C8 C9 -13.7(3)
C7 O1 C8 C1 -0.6(2)
C7 O1 C8 C9 179.50(16)
C1 C8 C9 C14 -41.0(3)
O1 C8 C9 C14 138.82(19)
C1 C8 C9 C10 138.7(2)
O1 C8 C9 C10 -41.5(3)
C14 C9 C10 C11 1.4(3)
C8 C9 C10 C11 -178.28(19)
C9 C10 C11 C12 -1.7(3)
C10 C11 C12 C13 0.9(4)
C11 C12 C13 C14 0.1(4)
C12 C13 C14 C9 -0.4(3)
C10 C9 C14 C13 -0.4(3)
C8 C9 C14 C13 179.3(2)
O2 S1 C15 C20 40.06(17)
C1 S1 C15 C20 151.62(15)
O2 S1 C15 C16 -146.37(18)
C1 S1 C15 C16 -34.81(19)
C20 C15 C16 C17 -0.2(3)
S1 C15 C16 C17 -173.42(17)
C15 C16 C17 C18 0.4(3)
C16 C17 C18 F1 -179.9(2)
C16 C17 C18 C19 -0.6(4)
F1 C18 C19 C20 179.91(19)
C17 C18 C19 C20 0.7(4)
C16 C15 C20 C19 0.2(3)
S1 C15 C20 C19 173.95(16)
C18 C19 C20 C15 -0.4(3)
